data_7027473
loop_
_publ_author_name
'Bricklebank, Neil'
'Skabara, Peter J.'
'Hibbs, David E.'
'Hursthouse, Michael B.'
'Abdul Malik, K. M.'

_publ_section_title
;
 Reaction of thiones with dihalogens; comparison of the solid state
 structures of 4,5-bis(methylsulfanyl)-1,3-dithiole-2-thione--diiodine,
 --dibromine and --iodine monobromide
;
_journal_issue 17
_journal_name_full 'Journal of the Chemical Society, Dalton Transactions'
_journal_page_first 3007
_journal_paper_doi 10.1039/a903068i
_journal_year 1999
_chemical_formula_moiety 'C5H6BrS4, Br3, 0.5(Br2)'
_chemical_formula_sum 'C5 H6 Br5 S4'
_chemical_formula_weight 593.89
_chemical_name_systematic
; 
 2-Bromo-4,5-bis(methylthio)-1,3-dithiolium tribromide, Bromine (2:1)
;
_space_group_IT_number 2
_symmetry_cell_setting triclinic
_symmetry_space_group_name_Hall '-P 1'
_symmetry_space_group_name_H-M 'P -1'
_atom_sites_solution_hydrogens geom
_atom_sites_solution_primary direct
_atom_sites_solution_secondary difmap
_audit_creation_method SHELXL-93
_cell_angle_alpha 84.060(10)
_cell_angle_beta 80.958(9)
_cell_angle_gamma 69.198(9)
_cell_formula_units_Z 2
_cell_length_a 6.4872(6)
_cell_length_b 7.0403(9)
_cell_length_c 17.166(4)
_cell_measurement_reflns_used 250
_cell_measurement_temperature 150(2)
_cell_measurement_theta_max 24.92
_cell_measurement_theta_min 2.41
_cell_volume 722.8(2)
_computing_cell_refinement 'REFINE in MADNES'
_computing_data_collection MADNES
_computing_data_reduction 'ABSMAD (Karaulov, 1991)'
_computing_molecular_graphics 'SNOOPI (Davies, 1983)'
_computing_publication_material SHELXL-93
_computing_structure_refinement 'SHELXL-93 (Sheldrick, 1993)'
_computing_structure_solution 'SHELXS-86 (Sheldrick, 1990)'
_diffrn_ambient_temperature 150(2)
_diffrn_measurement_device 'FAST area detector'
_diffrn_measurement_method 'Darr, Drake, Hursthouse & Malik, 1993'
_diffrn_radiation_monochromator graphite
_diffrn_radiation_source 'rotating anode generator'
_diffrn_radiation_type MoK\a
_diffrn_radiation_wavelength 0.71069
_diffrn_reflns_av_R_equivalents 0.0615
_diffrn_reflns_av_sigmaI/netI 0.0670
_diffrn_reflns_limit_h_max 7
_diffrn_reflns_limit_h_min -7
_diffrn_reflns_limit_k_max 7
_diffrn_reflns_limit_k_min -6
_diffrn_reflns_limit_l_max 19
_diffrn_reflns_limit_l_min -17
_diffrn_reflns_number 3011
_diffrn_reflns_theta_max 24.92
_diffrn_reflns_theta_min 2.41
_exptl_absorpt_coefficient_mu 14.440
_exptl_absorpt_correction_T_max 1.021
_exptl_absorpt_correction_T_min 0.839
_exptl_absorpt_correction_type DIFABS
_exptl_crystal_colour red
_exptl_crystal_density_diffrn 2.729
_exptl_crystal_description prism
_exptl_crystal_F_000 550
_exptl_crystal_size_max 0.22
_exptl_crystal_size_mid 0.15
_exptl_crystal_size_min 0.12
_refine_diff_density_max 1.256
_refine_diff_density_min -0.979
_refine_diff_density_rms 0.251
_refine_ls_extinction_method none
_refine_ls_goodness_of_fit_all 1.021
_refine_ls_goodness_of_fit_obs 1.131
_refine_ls_hydrogen_treatment 'calculated positions (riding model)'
_refine_ls_matrix_type full
_refine_ls_number_parameters 129
_refine_ls_number_reflns 1973
_refine_ls_number_restraints 0
_refine_ls_restrained_S_all 1.021
_refine_ls_restrained_S_obs 1.131
_refine_ls_R_factor_all 0.0534
_refine_ls_R_factor_obs 0.0450
_refine_ls_shift/esd_max 0.000
_refine_ls_shift/esd_mean 0.000
_refine_ls_structure_factor_coef Fsqd
_refine_ls_weighting_details 'w=1/[\s^2^(Fo^2^)+(0.0608P)^2^+0.0000P] where P=(Fo^2^+2Fc^2^)/3'
_refine_ls_weighting_scheme calc
_refine_ls_wR_factor_all 0.1136
_refine_ls_wR_factor_obs 0.1116
_reflns_number_observed 1577
_reflns_number_total 1973
_reflns_observed_criterion >2sigma(I)
_cod_data_source_file 903068isup1.cif
_cod_data_source_block compd2
_cod_depositor_comments
;
The following automatic conversions were performed:

'_symmetry_cell_setting' value 'Triclinic' changed to 'triclinic'
according to /home/saulius/struct/CIF-dictionaries/cif_core.dic
dictionary named 'cif_core.dic' version 2.4.2 from 2011-04-26.

Automatic conversion script
Id: cif_fix_values 1891 2012-01-12 08:04:46Z andrius 

The following automatic conversions were performed:

'_refine_ls_weighting_scheme' value 'calc
w=1/[\s^2^(Fo^2^)+(0.0608P)^2^+0.0000P] where P=(Fo^2^+2Fc^2^)/3' was
changed to 'calc'. New tag '_refine_ls_weighting_details' was
created. The value of the new tag was set to
'w=1/[\s^2^(Fo^2^)+(0.0608P)^2^+0.0000P] where P=(Fo^2^+2Fc^2^)/3'.

Automatic conversion script
Id: cif_fix_values 3143 2015-03-26 13:38:13Z robertas 
;
_cod_original_sg_symbol_H-M 'P-1 (no. 2)'
_cod_database_code 7027473

loop_
_symmetry_equiv_pos_as_xyz
'x, y, z'
'-x, -y, -z'

loop_
_atom_site_aniso_label
_atom_site_aniso_U_11
_atom_site_aniso_U_22
_atom_site_aniso_U_33
_atom_site_aniso_U_23
_atom_site_aniso_U_13
_atom_site_aniso_U_12
Br1 0.0109(5) 0.0216(7) 0.0368(7) -0.0035(5) -0.0031(5) 0.0008(4)
Br2 0.0194(6) 0.0295(7) 0.0189(6) -0.0008(4) 0.0009(5) -0.0040(5)
Br3 0.0106(5) 0.0165(6) 0.0208(6) 0.0000(4) -0.0025(4) -0.0022(4)
Br4 0.0262(6) 0.0327(7) 0.0189(6) 0.0015(5) -0.0050(5) -0.0099(5)
Br5 0.0354(7) 0.0295(7) 0.0347(7) 0.0020(5) -0.0037(6) -0.0110(5)
S1 0.0148(14) 0.024(2) 0.023(2) -0.0005(11) -0.0037(11) -0.0036(11)
S2 0.0119(13) 0.022(2) 0.021(2) -0.0021(11) 0.0014(11) -0.0018(11)
S3 0.0132(14) 0.026(2) 0.027(2) -0.0028(12) 0.0026(12) 0.0006(11)
S4 0.0152(14) 0.029(2) 0.023(2) 0.0012(12) -0.0037(12) -0.0018(11)
C1 0.008(5) 0.006(6) 0.045(7) 0.000(5) 0.001(5) 0.004(4)
C2 0.014(5) 0.015(6) 0.024(7) 0.004(4) -0.001(5) -0.002(4)
C3 0.021(6) 0.007(6) 0.023(7) -0.005(4) -0.004(5) -0.001(4)
C4 0.025(6) 0.042(7) 0.022(7) 0.005(5) 0.006(5) -0.006(5)
C5 0.036(7) 0.026(7) 0.021(6) -0.009(5) -0.001(5) -0.010(5)

loop_
_atom_site_label
_atom_site_type_symbol
_atom_site_fract_x
_atom_site_fract_y
_atom_site_fract_z
_atom_site_U_iso_or_equiv
_atom_site_thermal_displace_type
_atom_site_occupancy
_atom_site_calc_flag
_atom_site_refinement_flags
Br1 Br -0.5319(2) 0.55332(15) 0.22527(7) 0.0247(3) Uani 1 d .
Br2 Br 0.0014(2) 0.8358(2) 0.08152(6) 0.0243(3) Uani 1 d .
Br3 Br -0.0516(2) 0.80503(14) 0.22983(6) 0.0167(3) Uani 1 d .
Br4 Br -0.0929(2) 0.7744(2) 0.38065(6) 0.0260(3) Uani 1 d .
Br5 Br 0.3530(2) 0.5781(2) 0.46318(7) 0.0336(3) Uani 1 d .
S1 S -0.0627(4) 0.3363(4) 0.1424(2) 0.0210(6) Uani 1 d .
S2 S -0.1276(4) 0.3076(4) 0.3100(2) 0.0196(6) Uani 1 d .
S3 S 0.4327(4) 0.1007(4) 0.1324(2) 0.0245(6) Uani 1 d .
S4 S 0.3598(4) 0.0711(4) 0.3209(2) 0.0239(6) Uani 1 d .
C1 C -0.2337(16) 0.3910(14) 0.2253(7) 0.022(2) Uani 1 d .
C2 C 0.1733(16) 0.2137(14) 0.1865(6) 0.019(2) Uani 1 d .
C3 C 0.1404(16) 0.1976(13) 0.2669(6) 0.017(2) Uani 1 d .
C4 C 0.4119(19) 0.2574(16) 0.0440(6) 0.033(3) Uani 1 d .
H4A H 0.3124(88) 0.2323(77) 0.0138(20) 0.049 Uiso 1 calc R
H4B H 0.5561(26) 0.2268(72) 0.0135(19) 0.049 Uiso 1 calc R
H4C H 0.3559(107) 0.3978(16) 0.0567(6) 0.049 Uiso 1 calc R
C5 C 0.2270(18) 0.1273(16) 0.4184(6) 0.028(3) Uani 1 d .
H5A H 0.3374(19) 0.1036(87) 0.4530(8) 0.042 Uiso 1 calc R
H5B H 0.1404(83) 0.0414(68) 0.4357(15) 0.042 Uiso 1 calc R
H5C H 0.1315(79) 0.2672(31) 0.4193(9) 0.042 Uiso 1 calc R

loop_
_atom_type_symbol
_atom_type_description
_atom_type_scat_dispersion_real
_atom_type_scat_dispersion_imag
_atom_type_scat_source
C C 0.0033 0.0016 'International Tables Vol C Tables 4.2.6.8 and 6.1.1.4'
H H 0.0000 0.0000 'International Tables Vol C Tables 4.2.6.8 and 6.1.1.4'
S S 0.1246 0.1234 'International Tables Vol C Tables 4.2.6.8 and 6.1.1.4'
Br Br -0.2901 2.4595 'International Tables Vol C Tables 4.2.6.8 and 6.1.1.4'

loop_
_geom_angle_atom_site_label_1
_geom_angle_atom_site_label_2
_geom_angle_atom_site_label_3
_geom_angle
Br2 Br3 Br4 178.14(5)
C1 S1 C2 95.9(5)
C1 S2 C3 95.4(5)
C2 S3 C4 101.9(5)
C3 S4 C5 100.8(5)
S1 C1 S2 117.7(6)
S1 C1 Br1 121.5(6)
S2 C1 Br1 120.7(6)
C3 C2 S1 115.2(8)
C3 C2 S3 122.2(8)
S1 C2 S3 122.5(6)
C2 C3 S2 115.8(8)
C2 C3 S4 121.2(8)
S2 C3 S4 123.0(6)

loop_
_geom_bond_atom_site_label_1
_geom_bond_atom_site_label_2
_geom_bond_distance
_geom_bond_site_symmetry_2
Br1 C1 1.865(9) .
Br2 Br3 2.512(2) .
Br3 Br4 2.555(2) .
Br5 Br5 2.329(2) 2_666
S1 C1 1.648(11) .
S1 C2 1.719(10) .
S2 C1 1.668(11) .
S2 C3 1.711(10) .
S3 C2 1.743(10) .
S3 C4 1.776(10) .
S4 C3 1.739(10) .
S4 C5 1.773(10) .
C2 C3 1.361(15) .

loop_
_geom_torsion_atom_site_label_1
_geom_torsion_atom_site_label_2
_geom_torsion_atom_site_label_3
_geom_torsion_atom_site_label_4
_geom_torsion
C2 S1 C1 S2 -2.4(7)
C2 S1 C1 Br1 174.0(6)
C3 S2 C1 S1 1.7(7)
C3 S2 C1 Br1 -174.7(6)
C1 S1 C2 C3 2.4(8)
C1 S1 C2 S3 177.6(6)
C4 S3 C2 C3 -154.5(8)
C4 S3 C2 S1 30.7(7)
S1 C2 C3 S2 -1.7(10)
S3 C2 C3 S2 -176.9(5)
S1 C2 C3 S4 178.0(5)
S3 C2 C3 S4 2.7(12)
C1 S2 C3 C2 0.1(8)
C1 S2 C3 S4 -179.6(6)
C5 S4 C3 C2 172.9(8)
C5 S4 C3 S2 -7.5(7)
